data_7719410
loop_
_publ_author_name
'Kelly, Conor T.'
'Cuza, Emmelyne'
'Pasquetti, Eoin'
'Quinn, Niall'
'Griffin, Michael'
'Nockemann, Peter'
'M&#xfc;ller-Bunz, Helge'
'Bruno-Colmenarez, Julia'
'Felton, Solveig'
'Lada, Zoi G.'
'Morgan, Grace G.'

_publ_section_title
;
 Symmetric and asymmetric ligands for Fe<sup>III</sup> spin crossover -
 the influence of the <i>C</i><sub>2</sub> axis.
;
_journal_issue 38
_journal_name_full 'Dalton transactions (Cambridge, England : 2003)'
_journal_page_first 14522
_journal_page_last 14532
_journal_paper_doi 10.1039/d5dt01833a
_journal_volume 54
_journal_year 2025
_chemical_formula_moiety 'C21 H22 Br4 Fe N4 O2, N O3'
_chemical_formula_sum 'C21 H22 Br4 Fe N5 O5'
_chemical_formula_weight 799.92
_space_group_crystal_system triclinic
_space_group_IT_number 2
_space_group_name_Hall '-P 1'
_space_group_name_H-M_alt 'P -1'
_atom_sites_solution_hydrogens geom
_audit_creation_date 2025-04-03
_audit_creation_method
;
Olex2 1.5
(compiled 2025.03.06 svn.red2d20d0 for OlexSys, GUI svn.r7188)
;
_audit_update_record
;
2025-06-26 deposited with the CCDC.	2025-09-05 downloaded from the CCDC.
;
_cell_angle_alpha 94.2540(10)
_cell_angle_beta 99.193(2)
_cell_angle_gamma 91.315(3)
_cell_formula_units_Z 4
_cell_length_a 10.2620(2)
_cell_length_b 15.17560(10)
_cell_length_c 17.0023(3)
_cell_measurement_reflns_used 29384
_cell_measurement_temperature 105(5)
_cell_measurement_theta_max 76.0850
_cell_measurement_theta_min 2.6150
_cell_volume 2604.96(7)
_computing_cell_refinement 'CrysAlisPro 1.171.42.92a (Rigaku OD, 2023)'
_computing_data_collection 'CrysAlisPro 1.171.42.92a (Rigaku OD, 2023)'
_computing_data_reduction 'CrysAlisPro 1.171.42.92a (Rigaku OD, 2023)'
_computing_molecular_graphics 'Olex2 1.5 (Dolomanov et al., 2009)'
_computing_publication_material 'Olex2 1.5 (Dolomanov et al., 2009)'
_computing_structure_refinement 'SHELXL 2019/3 (Sheldrick, 2015)'
_computing_structure_solution 'SHELXT 2018/2 (Sheldrick, 2018)'
_diffrn_ambient_temperature 105(5)
_diffrn_detector_area_resol_mean 10.3196
_diffrn_detector_type Atlas
_diffrn_measured_fraction_theta_full 1.000
_diffrn_measured_fraction_theta_max 0.999
_diffrn_measurement_details
;
List of Runs (angles in degrees, time in seconds):

  # Type    Start    End  Width  t~exp~   \w     \q     \k     \f   Frames
#--------------------------------------------------------------------------
  1  \w   -113.00 -14.00   1.00    7.03    --  -42.08 -55.00 -59.00   99
  2  \w    -53.00 -25.00   1.00    7.03    --  -42.08  55.00  84.00   28
  3  \w     -4.00  21.00   1.00    7.03    --   42.08 -55.00 -59.00   25
  4  \w     16.00 114.00   1.00    7.03    --   42.08  55.00  84.00   98
  5  \w     67.00  94.00   1.00    8.12    --  112.00 -55.00 -59.00   27
  6  \w    111.00 137.00   1.00    8.12    --  112.00  55.00  84.00   26
  7  \w     30.00  94.00   1.00    7.03    --   42.08-125.00-180.00   64
  8  \w     35.00  95.00   1.00    7.03    --   42.08-125.00 -90.00   60
  9  \w    -32.00  66.00   1.00    7.03    --   42.08 -37.00 150.00   98
 10  \w     58.00 109.00   1.00    8.12    --  112.00-111.00 -60.00   51
 11  \w    107.00 178.00   1.00    8.12    --  112.00  77.00  30.00   71
 12  \w     49.00  74.00   1.00    8.12    --  112.00 -94.00 -30.00   25
 13  \w    135.00 164.00   1.00    8.12    --  112.00  77.00 -30.00   29
 14  \w     40.00 109.00   1.00    8.12    --  112.00-111.00-120.00   69
 15  \w    104.00 144.00   1.00    8.12    --  112.00 111.00-120.00   40
 16  \w     39.00 109.00   1.00    8.12    --  112.00-111.00  60.00   70
 17  \w     89.00 175.00   1.00    8.12    --  112.00  45.00 150.00   86
 18  \w     80.00 109.00   1.00    8.12    --  112.00-111.00 150.00   29
 19  \w     44.00  71.00   1.00    8.12    --  112.00 -61.00 150.00   27
 20  \w     94.00 120.00   1.00    8.12    --  112.00 -61.00 150.00   26
 21  \w     85.00 177.00   1.00    8.12    --  112.00  61.00  60.00   92
 22  \w     75.00 130.00   1.00    8.12    --  112.00 178.00  30.00   55
 23  \w     68.00 108.00   1.00    8.12    --  112.00-111.00  90.00   40
 24  \w     86.00 164.00   1.00    8.12    --  112.00  45.00-180.00   78
 25  \w     40.00 109.00   1.00    8.12    --  112.00-111.00  30.00   69
 26  \w     52.00  95.00   1.00    8.12    --  112.00-111.00-150.00   43
 27  \w     84.00 109.00   1.00    8.12    --  112.00  61.00 120.00   25
 28  \w    117.00 177.00   1.00    8.12    --  112.00  61.00 120.00   60
 29  \w     39.00  88.00   1.00    8.12    --  112.00-111.00 120.00   49
 30  \w     61.00  87.00   1.00    8.12    --  112.00-111.00 -90.00   26
 31  \w    136.00 178.00   1.00    8.12    --  112.00  77.00   0.00   42
 32  \w     43.00 109.00   1.00    8.12    --  112.00-111.00   0.00   66
 33  \w     38.00  64.00   1.00    8.12    --  112.00 -77.00 -90.00   26
 34  \w     85.00 114.00   1.00    8.12    --  112.00 -77.00 -90.00   29
 35  \w    108.00 141.00   1.00    8.12    --  112.00 111.00-180.00   33
 36  \w     36.00 107.00   1.00    8.12    --  112.00 -94.00 150.00   71
 37  \w    -30.00  -1.00   1.00    7.03    --   42.08 -55.00 -59.00   29
 38  \w    -49.00 -16.00   1.00    7.03    --  -42.08 -57.00  30.00   33
 39  \w   -107.00 -21.00   1.00    7.03    --  -42.08 -57.00  90.00   86
 40  \w    -49.00  -7.00   1.00    7.03    --  -42.08 125.00  30.00   42
 41  \w   -117.00 -18.00   1.00    7.03    --  -42.08 -37.00-150.00   99
 42  \w    -87.00 -52.00   1.00    7.03    --  -42.08 -57.00  30.00   35
 43  \w    -77.00 -14.00   1.00    7.03    --  -42.08 -57.00 150.00   63
 44  \w      7.00  32.00   1.00    7.03    --   42.08  84.00  71.78   25
 45  \w      9.00  34.00   1.00    7.03    --   42.08  78.00 162.01   25
 46  \w     17.00  59.00   1.00    7.03    --   42.08 -55.00 -59.00   42
 47  \w      8.00  34.00   1.00    7.03    --   42.08  83.00  -8.39   26
 48  \w      7.00  33.00   1.00    7.03    --   42.08  84.00-138.52   26
 49  \w      9.00  39.00   1.00    7.03    --   42.08  80.00 -58.19   30
 50  \w    137.00 167.00   1.00    8.12    --  112.00  61.00 -90.00   30
 51  \w     86.00 127.00   1.00    8.12    --  112.00  45.00   0.00   41
 52  \w     85.00 114.00   1.00    8.12    --  112.00  61.00 -90.00   29
 53  \w     86.00 171.00   1.00    8.12    --  112.00  51.00 -35.05   85
 54  \w     83.00 109.00   1.00    8.12    --  112.00  60.00  74.07   26
 55  \w     83.00 110.00   1.00    8.12    --  112.00  61.00 -30.00   27
 56  \w     83.00 149.00   1.00    8.12    --  112.00  61.00   0.00   66
 57  \w     83.00 109.00   1.00    8.12    --  112.00  61.00 150.00   26
 58  \w    108.00 134.00   1.00    8.12    --  112.00  70.00  95.96   26
 59  \w     83.00 161.00   1.00    8.12    --  112.00  61.00-120.00   78
 60  \w     81.00 107.00   1.00    8.12    --  112.00  70.00  95.96   26
 61  \w     81.00 136.00   1.00    8.12    --  112.00  69.00-110.80   55
 62  \w     84.00 110.00   1.00    8.12    --  112.00  56.00  49.66   26
 63  \w     83.00 109.00   1.00    8.12    --  112.00  61.00-180.00   26
 64  \w     83.00 110.00   1.00    8.12    --  112.00  61.00  90.00   27
 65  \w     86.00 139.00   1.00    8.12    --  112.00  45.00-120.00   53
 66  \w    140.00 176.00   1.00    8.12    --  112.00  61.00-150.00   36
 67  \w     84.00 111.00   1.00    8.12    --  112.00  54.00 179.05   27
 68  \w     82.00 108.00   1.00    8.12    --  112.00  64.00  77.82   26
 69  \w     83.00 133.00   1.00    8.12    --  112.00  61.00  30.00   50
 70  \w    112.00 138.00   1.00    8.12    --  112.00 -45.00  30.00   26
 71  \w     44.00  97.00   1.00    8.12    --  112.00 -45.00  30.00   53
 72  \w    152.00 178.00   1.00    8.12    --  112.00  67.00-175.45   26
 73  \w    139.00 165.00   1.00    8.12    --  112.00  64.00  77.82   26
 74  \w    135.00 167.00   1.00    8.12    --  112.00  45.00 -60.00   32
 75  \w     87.00 125.00   1.00    8.12    --  112.00  45.00 -60.00   38
 76  \w     85.00 111.00   1.00    8.12    --  112.00  51.00 -54.69   26
 77  \w     82.00 123.00   1.00    8.12    --  112.00  67.00-175.45   41
 78  \w     84.00 123.00   1.00    8.12    --  112.00  57.00  25.55   39
 79  \w    151.00 177.00   1.00    8.12    --  112.00  57.00  25.55   26
 80  \w     83.00 109.00   1.00    8.12    --  112.00  61.00 -60.00   26
 81  \w     83.00 125.00   1.00    8.12    --  112.00  61.00-150.00   42
;
_diffrn_measurement_device 'four-circle diffractometer'
_diffrn_measurement_device_type 'SuperNova, Dual, Cu at home/near, Atlas'
_diffrn_measurement_method '\w scans'
_diffrn_radiation_type CuK\a
_diffrn_radiation_wavelength 1.54184
_diffrn_reflns_av_R_equivalents 0.0485
_diffrn_reflns_av_unetI/netI 0.0286
_diffrn_reflns_Laue_measured_fraction_full 1.000
_diffrn_reflns_Laue_measured_fraction_max 0.999
_diffrn_reflns_limit_h_max 12
_diffrn_reflns_limit_h_min -12
_diffrn_reflns_limit_k_max 18
_diffrn_reflns_limit_k_min -18
_diffrn_reflns_limit_l_max 20
_diffrn_reflns_limit_l_min -20
_diffrn_reflns_number 53824
_diffrn_reflns_point_group_measured_fraction_full 1.000
_diffrn_reflns_point_group_measured_fraction_max 0.999
_diffrn_reflns_theta_full 67.684
_diffrn_reflns_theta_max 70.064
_diffrn_reflns_theta_min 2.641
_exptl_absorpt_coefficient_mu 12.206
_exptl_absorpt_correction_T_max 0.673
_exptl_absorpt_correction_T_min 0.189
_exptl_absorpt_correction_type gaussian
_exptl_absorpt_process_details
;
CrysAlisPro 1.171.42.92a (Rigaku Oxford Diffraction, 2023)
Numerical absorption correction based on gaussian integration over
a multifaceted crystal model
Empirical absorption correction using spherical harmonics,
implemented in SCALE3 ABSPACK scaling algorithm.
;
_exptl_crystal_colour 'metallic dark black'
_exptl_crystal_density_diffrn 2.040
_exptl_crystal_description block
_exptl_crystal_F_000 1556
_exptl_crystal_size_max 0.2
_exptl_crystal_size_mid 0.09
_exptl_crystal_size_min 0.07
_refine_diff_density_max 1.219
_refine_diff_density_min -1.193
_refine_diff_density_rms 0.104
_refine_ls_extinction_method none
_refine_ls_goodness_of_fit_ref 1.178
_refine_ls_hydrogen_treatment constr
_refine_ls_matrix_type full
_refine_ls_number_parameters 649
_refine_ls_number_reflns 9895
_refine_ls_number_restraints 0
_refine_ls_restrained_S_all 1.178
_refine_ls_R_factor_all 0.0431
_refine_ls_R_factor_gt 0.0403
_refine_ls_shift/su_max 0.001
_refine_ls_shift/su_mean 0.000
_refine_ls_structure_factor_coef Fsqd
_refine_ls_weighting_details 'w=1/[\s^2^(Fo^2^)+(0.0099P)^2^+11.9937P] where P=(Fo^2^+2Fc^2^)/3'
_refine_ls_weighting_scheme calc
_refine_ls_wR_factor_gt 0.0841
_refine_ls_wR_factor_ref 0.0851
_reflns_Friedel_coverage 0.000
_reflns_number_gt 9435
_reflns_number_total 9895
_reflns_threshold_expression 'I > 2\s(I)'
_cod_data_source_file d5dt01833a2.cif
_cod_data_source_block 2-5_mor1868
_cod_depositor_comments 'Adding full bibliography for 7719387--7719420.cif.'
_cod_database_code 7719410
_shelx_shelxl_version_number 2019/3
_chemical_oxdiff_formula Br8C42Fe2N10O10
_chemical_oxdiff_usercomment EP172-1_EoinPasquetti_Morgangroup
_shelx_space_group_comment
;
The symmetry employed for this shelxl refinement is uniquely defined
by the following loop, which should always be used as a source of
symmetry information in preference to the above space-group names.
They are only intended as comments.
;
_shelx_estimated_absorpt_t_max 0.482
_shelx_estimated_absorpt_t_min 0.194
_olex2_refinement_description
;
1. Fixed Uiso
 At 1.2 times of:
  All C(H) groups, All C(H,H) groups, All N(H) groups
2.a Ternary CH refined with riding coordinates:
 N3(H3A), N2(H2), N7(H7A), N6(H6)
2.b Secondary CH2 refined with riding coordinates:
 C10(H10A,H10B), C11(H11A,H11B), C12(H12A,H12B), C13(H13A,H13B), C14(H14A,
 H14B), C8(H8A,H8B), C9(H9A,H9B), C32(H32A,H32B), C31(H31A,H31B), C30(H30A,
 H30B), C29(H29A,H29B), C35(H35A,H35B), C34(H34A,H34B), C33(H33A,H33B)
2.c Aromatic/amide H refined with riding coordinates:
 C3(H3), C5(H5), C7(H7), C19(H19), C17(H17), C15(H15), C24(H24), C26(H26),
 C28(H28), C40(H40), C38(H38), C36(H36)
;
_olex2_submission_special_instructions 'No special instructions were received'
_oxdiff_exptl_absorpt_empirical_details
;
Empirical correction (ABSPACK) includes:
- Absorption correction using spherical harmonics
- Frame scaling
;
_oxdiff_exptl_absorpt_empirical_full_max 1.854
_oxdiff_exptl_absorpt_empirical_full_min 0.549

loop_
_space_group_symop_operation_xyz
'x, y, z'
'-x, -y, -z'

loop_
_atom_site_label
_atom_site_type_symbol
_atom_site_fract_x
_atom_site_fract_y
_atom_site_fract_z
_atom_site_U_iso_or_equiv
_atom_site_adp_type
_atom_site_occupancy
_atom_site_site_symmetry_order
_atom_site_calc_flag
_atom_site_refinement_flags_posn
_atom_site_refinement_flags_adp
_atom_site_refinement_flags_occupancy
_atom_site_disorder_assembly
_atom_site_disorder_group
C1 C 0.9409(4) 0.4985(3) 0.6829(3) 0.0202(9) Uani 1 1 d . . . . .
C2 C 1.0654(4) 0.4605(3) 0.6953(3) 0.0207(9) Uani 1 1 d . . . . .
C3 C 1.1097(4) 0.4040(3) 0.6387(3) 0.0245(10) Uani 1 1 d . . . . .
H3 H 1.193450 0.378157 0.649614 0.029 Uiso 1 1 calc R U . . .
C4 C 1.0287(5) 0.3859(3) 0.5655(3) 0.0235(9) Uani 1 1 d . . . . .
C5 C 0.9073(5) 0.4224(3) 0.5488(3) 0.0241(9) Uani 1 1 d . . . . .
H5 H 0.853742 0.409155 0.498135 0.029 Uiso 1 1 calc R U . . .
C6 C 0.8625(4) 0.4797(3) 0.6070(3) 0.0225(9) Uani 1 1 d . . . . .
C7 C 0.7384(4) 0.5223(3) 0.5839(3) 0.0245(9) Uani 1 1 d . . . . .
H7 H 0.691963 0.506875 0.531582 0.029 Uiso 1 1 calc R U . . .
C21 C 0.8447(4) 0.8146(3) 0.7577(3) 0.0199(9) Uani 1 1 d . . . . .
C20 C 0.8409(4) 0.8929(3) 0.7180(3) 0.0225(9) Uani 1 1 d . . . . .
C19 C 0.8675(4) 0.9758(3) 0.7571(3) 0.0220(9) Uani 1 1 d . . . . .
H19 H 0.864926 1.027026 0.728101 0.026 Uiso 1 1 calc R U . . .
C18 C 0.8981(4) 0.9827(3) 0.8399(3) 0.0220(9) Uani 1 1 d . . . . .
C17 C 0.9046(4) 0.9089(3) 0.8823(3) 0.0200(9) Uani 1 1 d . . . . .
H17 H 0.927076 0.914711 0.938868 0.024 Uiso 1 1 calc R U . . .
C16 C 0.8779(4) 0.8246(3) 0.8416(3) 0.0190(8) Uani 1 1 d . . . . .
C15 C 0.8938(4) 0.7493(3) 0.8903(3) 0.0206(9) Uani 1 1 d . . . . .
H15 H 0.934575 0.760593 0.944463 0.025 Uiso 1 1 calc R U . . .
C10 C 0.4648(5) 0.6232(4) 0.7564(3) 0.0324(11) Uani 1 1 d . . . . .
H10A H 0.429805 0.577039 0.713545 0.039 Uiso 1 1 calc R U . . .
H10B H 0.390242 0.658388 0.770025 0.039 Uiso 1 1 calc R U . . .
C11 C 0.5326(5) 0.5812(4) 0.8292(3) 0.0317(11) Uani 1 1 d . . . . .
H11A H 0.560802 0.627098 0.873590 0.038 Uiso 1 1 calc R U . . .
H11B H 0.471299 0.538379 0.846953 0.038 Uiso 1 1 calc R U . . .
N3 N 0.6486(4) 0.5357(2) 0.8069(2) 0.0245(8) Uani 1 1 d . . . . .
H3A H 0.611268 0.488894 0.764219 0.029 Uiso 1 1 calc R U . . .
C12 C 0.7163(5) 0.4872(3) 0.8728(3) 0.0295(10) Uani 1 1 d . . . . .
H12A H 0.781285 0.448388 0.851974 0.035 Uiso 1 1 calc R U . . .
H12B H 0.650368 0.448847 0.891818 0.035 Uiso 1 1 calc R U . . .
C13 C 0.7872(5) 0.5464(3) 0.9433(3) 0.0304(11) Uani 1 1 d . . . . .
H13A H 0.722730 0.586251 0.963389 0.036 Uiso 1 1 calc R U . . .
H13B H 0.821866 0.509160 0.986761 0.036 Uiso 1 1 calc R U . . .
C14 C 0.9002(5) 0.6018(3) 0.9233(3) 0.0260(10) Uani 1 1 d . . . . .
H14A H 0.948612 0.632334 0.973341 0.031 Uiso 1 1 calc R U . . .
H14B H 0.962148 0.562201 0.900401 0.031 Uiso 1 1 calc R U . . .
C8 C 0.5611(5) 0.6170(3) 0.5916(3) 0.0317(11) Uani 1 1 d . . . . .
H8A H 0.487688 0.572469 0.586974 0.038 Uiso 1 1 calc R U . . .
H8B H 0.568589 0.633828 0.537304 0.038 Uiso 1 1 calc R U . . .
C9 C 0.5328(5) 0.6982(3) 0.6437(3) 0.0340(11) Uani 1 1 d . . . . .
H9A H 0.586954 0.749540 0.633229 0.041 Uiso 1 1 calc R U . . .
H9B H 0.438574 0.712423 0.630453 0.041 Uiso 1 1 calc R U . . .
C22 C 0.0311(4) 0.1892(3) 0.7059(3) 0.0231(9) Uani 1 1 d . . . . .
C23 C -0.0736(5) 0.2410(3) 0.7260(3) 0.0272(10) Uani 1 1 d . . . . .
C24 C -0.1911(5) 0.2469(3) 0.6737(3) 0.0330(12) Uani 1 1 d . . . . .
H24 H -0.259769 0.282173 0.688661 0.040 Uiso 1 1 calc R U . . .
C25 C -0.2066(5) 0.2006(4) 0.5991(3) 0.0380(13) Uani 1 1 d . . . . .
C26 C -0.1067(5) 0.1519(4) 0.5750(3) 0.0317(11) Uani 1 1 d . . . . .
H26 H -0.118248 0.122118 0.523028 0.038 Uiso 1 1 calc R U . . .
C27 C 0.0131(4) 0.1465(3) 0.6280(3) 0.0240(9) Uani 1 1 d . . . . .
C28 C 0.1193(5) 0.1026(3) 0.5965(3) 0.0264(10) Uani 1 1 d . . . . .
H28 H 0.102887 0.080507 0.541980 0.032 Uiso 1 1 calc R U . . .
C42 C 0.2204(4) -0.0812(3) 0.8059(3) 0.0197(9) Uani 1 1 d . . . . .
C41 C 0.1945(4) -0.1713(3) 0.7787(3) 0.0206(9) Uani 1 1 d . . . . .
C40 C 0.2019(4) -0.2388(3) 0.8291(3) 0.0240(9) Uani 1 1 d . . . . .
H40 H 0.180393 -0.298295 0.808872 0.029 Uiso 1 1 calc R U . . .
C39 C 0.2419(4) -0.2170(3) 0.9106(3) 0.0245(9) Uani 1 1 d . . . . .
C38 C 0.2702(4) -0.1310(3) 0.9412(3) 0.0236(9) Uani 1 1 d . . . . .
H38 H 0.296997 -0.117713 0.996987 0.028 Uiso 1 1 calc R U . . .
C37 C 0.2590(4) -0.0628(3) 0.8890(3) 0.0200(9) Uani 1 1 d . . . . .
C36 C 0.2781(4) 0.0267(3) 0.9254(3) 0.0237(9) Uani 1 1 d . . . . .
H36 H 0.289626 0.034238 0.982064 0.028 Uiso 1 1 calc R U . . .
C32 C 0.5567(5) 0.1724(3) 0.8077(3) 0.0295(10) Uani 1 1 d . . . . .
H32A H 0.570273 0.142048 0.857750 0.035 Uiso 1 1 calc R U . . .
H32B H 0.624601 0.220690 0.812036 0.035 Uiso 1 1 calc R U . . .
C31 C 0.5664(4) 0.1082(3) 0.7373(3) 0.0290(10) Uani 1 1 d . . . . .
H31A H 0.560167 0.139667 0.687988 0.035 Uiso 1 1 calc R U . . .
H31B H 0.652236 0.078899 0.745554 0.035 Uiso 1 1 calc R U . . .
C30 C 0.4223(5) -0.0052(3) 0.6496(3) 0.0296(10) Uani 1 1 d . . . . .
H30A H 0.372500 -0.061098 0.652983 0.036 Uiso 1 1 calc R U . . .
H30B H 0.503798 -0.019771 0.627843 0.036 Uiso 1 1 calc R U . . .
C29 C 0.3384(5) 0.0542(4) 0.5949(3) 0.0308(11) Uani 1 1 d . . . . .
H29A H 0.394362 0.102756 0.580902 0.037 Uiso 1 1 calc R U . . .
H29B H 0.298090 0.019657 0.544952 0.037 Uiso 1 1 calc R U . . .
C35 C 0.2759(5) 0.1815(3) 0.9366(3) 0.0297(10) Uani 1 1 d . . . . .
H35A H 0.270774 0.168941 0.992308 0.036 Uiso 1 1 calc R U . . .
H35B H 0.194847 0.211978 0.915594 0.036 Uiso 1 1 calc R U . . .
C34 C 0.3944(5) 0.2421(3) 0.9363(3) 0.0306(11) Uani 1 1 d . . . . .
H34A H 0.392554 0.292691 0.976310 0.037 Uiso 1 1 calc R U . . .
H34B H 0.475503 0.209644 0.952909 0.037 Uiso 1 1 calc R U . . .
C33 C 0.4015(5) 0.2773(3) 0.8564(3) 0.0314(11) Uani 1 1 d . . . . .
H33A H 0.318279 0.306835 0.838288 0.038 Uiso 1 1 calc R U . . .
H33B H 0.474508 0.322360 0.863098 0.038 Uiso 1 1 calc R U . . .
N9 N 0.5633(4) 0.8753(3) 0.8499(2) 0.0274(9) Uani 1 1 d . . . . .
N1 N 0.6861(4) 0.5791(3) 0.6281(2) 0.0241(8) Uani 1 1 d . . . . .
N4 N 0.8574(3) 0.6689(2) 0.8661(2) 0.0196(7) Uani 1 1 d . . . . .
N2 N 0.5642(4) 0.6809(3) 0.7295(2) 0.0264(8) Uani 1 1 d . . . . .
H2 H 0.568911 0.739015 0.761899 0.032 Uiso 1 1 calc R U . . .
N5 N 0.2343(4) 0.0910(3) 0.6364(2) 0.0251(8) Uani 1 1 d . . . . .
N8 N 0.2809(4) 0.0970(2) 0.8880(2) 0.0225(8) Uani 1 1 d . . . . .
N7 N 0.4227(4) 0.2083(2) 0.7938(2) 0.0227(8) Uani 1 1 d . . . . .
H7A H 0.418809 0.239759 0.743883 0.027 Uiso 1 1 calc R U . . .
N6 N 0.4566(4) 0.0416(3) 0.7298(2) 0.0238(8) Uani 1 1 d . . . . .
H6 H 0.484925 -0.003813 0.768165 0.029 Uiso 1 1 calc R U . . .
N10 N 0.4673(4) 0.3628(3) 0.6610(3) 0.0281(9) Uani 1 1 d . . . . .
O1 O 0.9033(3) 0.5496(2) 0.74017(19) 0.0241(7) Uani 1 1 d . . . . .
O2 O 0.8214(3) 0.7376(2) 0.71728(18) 0.0243(7) Uani 1 1 d . . . . .
O3 O 0.1382(3) 0.1826(2) 0.75775(19) 0.0252(7) Uani 1 1 d . . . . .
O4 O 0.2047(3) -0.0195(2) 0.75572(18) 0.0234(7) Uani 1 1 d . . . . .
O9 O 0.4473(4) 0.4254(3) 0.6175(3) 0.0515(11) Uani 1 1 d . . . . .
O8 O 0.5567(4) 0.3667(2) 0.7192(2) 0.0363(8) Uani 1 1 d . . . . .
O10 O 0.3937(3) 0.2937(2) 0.6444(2) 0.0327(8) Uani 1 1 d . . . . .
O6 O 0.5751(4) 0.9509(3) 0.8856(2) 0.0376(8) Uani 1 1 d . . . . .
O5 O 0.5330(4) 0.8676(2) 0.7749(2) 0.0360(8) Uani 1 1 d . . . . .
O7 O 0.5795(4) 0.8065(3) 0.8857(2) 0.0407(9) Uani 1 1 d . . . . .
Fe1 Fe 0.76011(7) 0.62636(4) 0.74753(4) 0.01879(14) Uani 1 1 d . . . . .
Fe2 Fe 0.27869(7) 0.09985(4) 0.76350(4) 0.01970(15) Uani 1 1 d . . . . .
Br1 Br 1.17788(5) 0.49135(3) 0.79404(3) 0.02744(11) Uani 1 1 d . . . . .
Br2 Br 1.08850(5) 0.30882(3) 0.48625(3) 0.03065(12) Uani 1 1 d . . . . .
Br4 Br 0.78922(6) 0.88473(3) 0.60536(3) 0.03218(12) Uani 1 1 d . . . . .
Br3 Br 0.92344(5) 1.09679(3) 0.89366(3) 0.02791(11) Uani 1 1 d . . . . .
Br5 Br -0.04940(5) 0.30698(3) 0.82581(4) 0.03374(12) Uani 1 1 d . . . . .
Br8 Br 0.14685(5) -0.20121(3) 0.66750(3) 0.03069(12) Uani 1 1 d . . . . .
Br7 Br 0.25468(5) -0.31003(4) 0.98075(4) 0.03839(14) Uani 1 1 d . . . . .
Br6 Br -0.36792(6) 0.20670(6) 0.52747(4) 0.0618(2) Uani 1 1 d . . . . .

loop_
_atom_site_aniso_label
_atom_site_aniso_U_11
_atom_site_aniso_U_22
_atom_site_aniso_U_33
_atom_site_aniso_U_23
_atom_site_aniso_U_13
_atom_site_aniso_U_12
C1 0.020(2) 0.0139(19) 0.028(2) 0.0009(17) 0.0105(18) 0.0002(16)
C2 0.016(2) 0.019(2) 0.027(2) 0.0023(17) 0.0038(17) -0.0003(16)
C3 0.019(2) 0.019(2) 0.038(3) 0.0010(19) 0.0116(19) 0.0000(17)
C4 0.024(2) 0.020(2) 0.029(2) 0.0010(18) 0.0139(19) -0.0001(17)
C5 0.022(2) 0.024(2) 0.026(2) -0.0029(18) 0.0072(18) -0.0023(18)
C6 0.018(2) 0.023(2) 0.027(2) -0.0005(18) 0.0081(18) -0.0004(17)
C7 0.022(2) 0.028(2) 0.023(2) 0.0016(18) 0.0020(18) 0.0003(18)
C21 0.019(2) 0.019(2) 0.024(2) 0.0016(17) 0.0089(17) 0.0024(16)
C20 0.022(2) 0.026(2) 0.022(2) 0.0055(18) 0.0101(18) 0.0041(18)
C19 0.020(2) 0.022(2) 0.026(2) 0.0063(18) 0.0104(18) 0.0039(17)
C18 0.016(2) 0.023(2) 0.029(2) 0.0040(18) 0.0088(17) 0.0005(17)
C17 0.017(2) 0.024(2) 0.020(2) 0.0028(17) 0.0058(16) -0.0023(17)
C16 0.014(2) 0.019(2) 0.025(2) 0.0048(17) 0.0067(17) 0.0000(16)
C15 0.015(2) 0.025(2) 0.022(2) 0.0040(17) 0.0059(17) 0.0017(17)
C10 0.017(2) 0.045(3) 0.037(3) 0.006(2) 0.008(2) 0.005(2)
C11 0.024(2) 0.038(3) 0.036(3) 0.004(2) 0.012(2) 0.001(2)
N3 0.026(2) 0.0213(19) 0.026(2) 0.0020(15) 0.0033(16) -0.0020(15)
C12 0.028(2) 0.025(2) 0.036(3) 0.007(2) 0.005(2) -0.0010(19)
C13 0.031(3) 0.026(2) 0.036(3) 0.010(2) 0.005(2) 0.002(2)
C14 0.031(3) 0.021(2) 0.027(2) 0.0069(18) 0.0059(19) 0.0019(19)
C8 0.024(2) 0.036(3) 0.033(3) 0.002(2) -0.002(2) 0.010(2)
C9 0.034(3) 0.033(3) 0.037(3) 0.009(2) 0.006(2) 0.012(2)
C22 0.013(2) 0.023(2) 0.037(3) 0.0153(19) 0.0088(18) 0.0000(17)
C23 0.024(2) 0.026(2) 0.036(3) 0.016(2) 0.013(2) 0.0066(19)
C24 0.022(2) 0.038(3) 0.047(3) 0.026(2) 0.018(2) 0.011(2)
C25 0.017(2) 0.066(4) 0.037(3) 0.028(3) 0.009(2) 0.010(2)
C26 0.024(2) 0.049(3) 0.025(2) 0.015(2) 0.0066(19) 0.005(2)
C27 0.018(2) 0.028(2) 0.029(2) 0.0130(19) 0.0079(18) 0.0020(18)
C28 0.026(2) 0.030(2) 0.026(2) 0.0111(19) 0.0101(19) 0.0028(19)
C42 0.015(2) 0.020(2) 0.026(2) 0.0016(17) 0.0064(17) 0.0001(16)
C41 0.017(2) 0.024(2) 0.022(2) -0.0006(17) 0.0073(17) -0.0024(17)
C40 0.016(2) 0.022(2) 0.036(3) 0.0031(19) 0.0108(18) -0.0006(17)
C39 0.018(2) 0.027(2) 0.031(2) 0.0133(19) 0.0066(18) 0.0017(18)
C38 0.017(2) 0.030(2) 0.025(2) 0.0067(19) 0.0049(17) -0.0006(18)
C37 0.017(2) 0.021(2) 0.023(2) 0.0038(17) 0.0069(17) 0.0027(16)
C36 0.019(2) 0.030(2) 0.021(2) -0.0019(18) 0.0021(17) 0.0002(18)
C32 0.017(2) 0.038(3) 0.034(3) 0.004(2) 0.0022(19) 0.0034(19)
C31 0.015(2) 0.036(3) 0.037(3) 0.003(2) 0.0053(19) 0.0067(19)
C30 0.031(3) 0.031(3) 0.027(2) 0.003(2) 0.005(2) 0.004(2)
C29 0.025(2) 0.045(3) 0.025(2) 0.007(2) 0.010(2) 0.009(2)
C35 0.029(3) 0.029(3) 0.030(3) -0.005(2) 0.006(2) 0.002(2)
C34 0.028(3) 0.029(2) 0.033(3) -0.005(2) 0.004(2) -0.002(2)
C33 0.030(3) 0.022(2) 0.042(3) -0.001(2) 0.008(2) 0.0005(19)
N9 0.0174(19) 0.039(2) 0.029(2) 0.0104(18) 0.0080(16) 0.0068(16)
N1 0.0160(18) 0.027(2) 0.029(2) 0.0043(16) 0.0022(15) 0.0038(15)
N4 0.0162(17) 0.0202(18) 0.0236(19) 0.0054(15) 0.0055(14) 0.0018(14)
N2 0.022(2) 0.031(2) 0.027(2) 0.0031(16) 0.0061(16) 0.0093(16)
N5 0.0210(19) 0.029(2) 0.030(2) 0.0119(16) 0.0114(16) 0.0083(16)
N8 0.0205(19) 0.0221(19) 0.0251(19) 0.0011(15) 0.0041(15) 0.0005(15)
N7 0.0175(18) 0.0211(18) 0.031(2) 0.0046(16) 0.0076(15) 0.0016(14)
N6 0.0210(19) 0.027(2) 0.0245(19) 0.0050(16) 0.0047(15) 0.0085(15)
N10 0.022(2) 0.025(2) 0.041(2) 0.0053(17) 0.0130(18) 0.0031(16)
O1 0.0188(15) 0.0260(16) 0.0265(16) -0.0052(13) 0.0034(13) 0.0037(12)
O2 0.0326(18) 0.0200(15) 0.0219(16) 0.0022(12) 0.0091(13) 0.0014(13)
O3 0.0180(15) 0.0272(16) 0.0308(17) 0.0035(13) 0.0043(13) 0.0047(13)
O4 0.0246(16) 0.0248(16) 0.0211(15) 0.0042(12) 0.0042(12) -0.0025(13)
O9 0.054(3) 0.040(2) 0.062(3) 0.023(2) 0.005(2) -0.0014(19)
O8 0.0304(19) 0.0350(19) 0.042(2) -0.0032(16) 0.0058(16) -0.0043(15)
O10 0.0305(18) 0.0281(18) 0.038(2) 0.0035(15) 0.0024(15) -0.0045(14)
O6 0.033(2) 0.044(2) 0.0334(19) -0.0042(16) 0.0026(15) 0.0035(16)
O5 0.048(2) 0.0333(19) 0.0275(18) 0.0071(15) 0.0046(16) 0.0122(17)
O7 0.042(2) 0.045(2) 0.039(2) 0.0201(18) 0.0098(17) 0.0069(18)
Fe1 0.0153(3) 0.0183(3) 0.0237(4) 0.0020(3) 0.0051(3) 0.0032(3)
Fe2 0.0146(3) 0.0199(3) 0.0256(4) 0.0054(3) 0.0043(3) 0.0022(3)
Br1 0.0175(2) 0.0258(2) 0.0366(3) -0.00243(19) -0.00121(19) 0.00166(18)
Br2 0.0342(3) 0.0275(2) 0.0335(3) -0.0042(2) 0.0184(2) 0.0002(2)
Br4 0.0497(3) 0.0294(3) 0.0201(2) 0.00591(19) 0.0111(2) 0.0074(2)
Br3 0.0314(3) 0.0207(2) 0.0316(3) 0.00050(18) 0.0063(2) -0.00341(18)
Br5 0.0345(3) 0.0212(2) 0.0498(3) 0.0043(2) 0.0182(2) 0.0068(2)
Br8 0.0337(3) 0.0324(3) 0.0260(2) -0.0064(2) 0.0096(2) -0.0048(2)
Br7 0.0321(3) 0.0358(3) 0.0479(3) 0.0238(2) 0.0001(2) -0.0057(2)
Br6 0.0232(3) 0.1263(7) 0.0422(3) 0.0368(4) 0.0072(2) 0.0245(4)

loop_
_atom_type_symbol
_atom_type_description
_atom_type_scat_dispersion_real
_atom_type_scat_dispersion_imag
_atom_type_scat_source
C C 0.0181 0.0091 'International Tables Vol C Tables 4.2.6.8 and 6.1.1.4'
H H 0.0000 0.0000 'International Tables Vol C Tables 4.2.6.8 and 6.1.1.4'
Br Br -0.6763 1.2805 'International Tables Vol C Tables 4.2.6.8 and 6.1.1.4'
Fe Fe -1.1336 3.1974 'International Tables Vol C Tables 4.2.6.8 and 6.1.1.4'
N N 0.0311 0.0180 'International Tables Vol C Tables 4.2.6.8 and 6.1.1.4'
O O 0.0492 0.0322 'International Tables Vol C Tables 4.2.6.8 and 6.1.1.4'

loop_
_exptl_crystal_face_index_h
_exptl_crystal_face_index_k
_exptl_crystal_face_index_l
_exptl_crystal_face_perp_dist
0 -9 6 0.0402
-1 9 -3 0.0316
-4 2 9 0.0934
4 -1 -9 0.0647
3 -9 -1 0.0645
0 -5 10 0.0400
7 0 0 0.0906
-7 -1 1 0.0949
-5 3 -5 0.0623
-1 5 -9 0.0217
0 6 8 0.0482
0 -7 -7 0.0226
-1 -9 -2 0.0342

loop_
_geom_angle_atom_site_label_1
_geom_angle_atom_site_label_2
_geom_angle_atom_site_label_3
_geom_angle
_geom_angle_site_symmetry_1
_geom_angle_site_symmetry_3
_geom_angle_publ_flag
C2 C1 C6 116.9(4) . . ?
O1 C1 C2 119.9(4) . . ?
O1 C1 C6 123.2(4) . . ?
C1 C2 Br1 117.8(3) . . ?
C3 C2 C1 123.0(4) . . ?
C3 C2 Br1 119.2(3) . . ?
C2 C3 H3 120.9 . . ?
C2 C3 C4 118.2(4) . . ?
C4 C3 H3 120.9 . . ?
C3 C4 Br2 118.9(3) . . ?
C5 C4 C3 121.7(4) . . ?
C5 C4 Br2 119.4(4) . . ?
C4 C5 H5 120.1 . . ?
C4 C5 C6 119.8(4) . . ?
C6 C5 H5 120.1 . . ?
C1 C6 C7 122.1(4) . . ?
C5 C6 C1 120.3(4) . . ?
C5 C6 C7 117.5(4) . . ?
C6 C7 H7 117.2 . . ?
N1 C7 C6 125.7(4) . . ?
N1 C7 H7 117.2 . . ?
C20 C21 C16 116.2(4) . . ?
O2 C21 C20 120.7(4) . . ?
O2 C21 C16 123.1(4) . . ?
C21 C20 Br4 118.4(3) . . ?
C19 C20 C21 123.3(4) . . ?
C19 C20 Br4 118.2(3) . . ?
C20 C19 H19 120.7 . . ?
C20 C19 C18 118.6(4) . . ?
C18 C19 H19 120.7 . . ?
C19 C18 Br3 118.4(3) . . ?
C17 C18 C19 121.1(4) . . ?
C17 C18 Br3 120.4(3) . . ?
C18 C17 H17 120.1 . . ?
C18 C17 C16 119.8(4) . . ?
C16 C17 H17 120.1 . . ?
C21 C16 C15 122.4(4) . . ?
C17 C16 C21 121.0(4) . . ?
C17 C16 C15 116.5(4) . . ?
C16 C15 H15 117.3 . . ?
N4 C15 C16 125.5(4) . . ?
N4 C15 H15 117.3 . . ?
H10A C10 H10B 108.5 . . ?
C11 C10 H10A 110.2 . . ?
C11 C10 H10B 110.2 . . ?
N2 C10 H10A 110.2 . . ?
N2 C10 H10B 110.2 . . ?
N2 C10 C11 107.3(4) . . ?
C10 C11 H11A 110.2 . . ?
C10 C11 H11B 110.2 . . ?
H11A C11 H11B 108.5 . . ?
N3 C11 C10 107.7(4) . . ?
N3 C11 H11A 110.2 . . ?
N3 C11 H11B 110.2 . . ?
C11 N3 H3A 105.0 . . ?
C11 N3 Fe1 108.6(3) . . ?
C12 N3 C11 111.7(4) . . ?
C12 N3 H3A 105.0 . . ?
C12 N3 Fe1 120.2(3) . . ?
Fe1 N3 H3A 105.0 . . ?
N3 C12 H12A 108.7 . . ?
N3 C12 H12B 108.7 . . ?
N3 C12 C13 114.0(4) . . ?
H12A C12 H12B 107.6 . . ?
C13 C12 H12A 108.7 . . ?
C13 C12 H12B 108.7 . . ?
C12 C13 H13A 108.8 . . ?
C12 C13 H13B 108.8 . . ?
H13A C13 H13B 107.7 . . ?
C14 C13 C12 113.6(4) . . ?
C14 C13 H13A 108.8 . . ?
C14 C13 H13B 108.8 . . ?
C13 C14 H14A 108.8 . . ?
C13 C14 H14B 108.8 . . ?
H14A C14 H14B 107.7 . . ?
N4 C14 C13 113.6(4) . . ?
N4 C14 H14A 108.8 . . ?
N4 C14 H14B 108.8 . . ?
H8A C8 H8B 108.3 . . ?
C9 C8 H8A 109.8 . . ?
C9 C8 H8B 109.8 . . ?
N1 C8 H8A 109.8 . . ?
N1 C8 H8B 109.8 . . ?
N1 C8 C9 109.2(4) . . ?
C8 C9 H9A 109.7 . . ?
C8 C9 H9B 109.7 . . ?
H9A C9 H9B 108.2 . . ?
N2 C9 C8 109.9(4) . . ?
N2 C9 H9A 109.7 . . ?
N2 C9 H9B 109.7 . . ?
C27 C22 C23 116.8(4) . . ?
O3 C22 C23 120.5(4) . . ?
O3 C22 C27 122.8(4) . . ?
C22 C23 Br5 118.6(4) . . ?
C24 C23 C22 122.2(5) . . ?
C24 C23 Br5 119.2(4) . . ?
C23 C24 H24 120.5 . . ?
C25 C24 C23 119.0(4) . . ?
C25 C24 H24 120.5 . . ?
C24 C25 Br6 119.5(4) . . ?
C26 C25 C24 121.5(5) . . ?
C26 C25 Br6 119.0(4) . . ?
C25 C26 H26 120.3 . . ?
C25 C26 C27 119.4(5) . . ?
C27 C26 H26 120.3 . . ?
C22 C27 C28 121.8(4) . . ?
C26 C27 C22 121.0(4) . . ?
C26 C27 C28 116.9(4) . . ?
C27 C28 H28 117.4 . . ?
N5 C28 C27 125.3(5) . . ?
N5 C28 H28 117.4 . . ?
C37 C42 C41 116.2(4) . . ?
O4 C42 C41 120.7(4) . . ?
O4 C42 C37 123.0(4) . . ?
C42 C41 Br8 118.5(3) . . ?
C40 C41 C42 123.5(4) . . ?
C40 C41 Br8 118.0(3) . . ?
C41 C40 H40 121.0 . . ?
C41 C40 C39 117.9(4) . . ?
C39 C40 H40 121.0 . . ?
C40 C39 Br7 118.3(3) . . ?
C38 C39 C40 121.8(4) . . ?
C38 C39 Br7 119.9(4) . . ?
C39 C38 H38 120.3 . . ?
C39 C38 C37 119.4(4) . . ?
C37 C38 H38 120.3 . . ?
C42 C37 C36 121.9(4) . . ?
C38 C37 C42 121.2(4) . . ?
C38 C37 C36 116.7(4) . . ?
C37 C36 H36 117.0 . . ?
N8 C36 C37 125.9(4) . . ?
N8 C36 H36 117.0 . . ?
H32A C32 H32B 108.6 . . ?
C31 C32 H32A 110.3 . . ?
C31 C32 H32B 110.3 . . ?
N7 C32 H32A 110.3 . . ?
N7 C32 H32B 110.3 . . ?
N7 C32 C31 106.9(4) . . ?
C32 C31 H31A 110.1 . . ?
C32 C31 H31B 110.1 . . ?
H31A C31 H31B 108.4 . . ?
N6 C31 C32 108.1(4) . . ?
N6 C31 H31A 110.1 . . ?
N6 C31 H31B 110.1 . . ?
H30A C30 H30B 108.3 . . ?
C29 C30 H30A 109.9 . . ?
C29 C30 H30B 109.9 . . ?
N6 C30 H30A 109.9 . . ?
N6 C30 H30B 109.9 . . ?
N6 C30 C29 108.8(4) . . ?
C30 C29 H29A 109.9 . . ?
C30 C29 H29B 109.9 . . ?
H29A C29 H29B 108.3 . . ?
N5 C29 C30 109.0(4) . . ?
N5 C29 H29A 109.9 . . ?
N5 C29 H29B 109.9 . . ?
H35A C35 H35B 107.8 . . ?
C34 C35 H35A 109.1 . . ?
C34 C35 H35B 109.1 . . ?
N8 C35 H35A 109.1 . . ?
N8 C35 H35B 109.1 . . ?
N8 C35 C34 112.7(4) . . ?
C35 C34 H34A 108.7 . . ?
C35 C34 H34B 108.7 . . ?
H34A C34 H34B 107.6 . . ?
C33 C34 C35 114.1(4) . . ?
C33 C34 H34A 108.7 . . ?
C33 C34 H34B 108.7 . . ?
C34 C33 H33A 108.8 . . ?
C34 C33 H33B 108.8 . . ?
H33A C33 H33B 107.7 . . ?
N7 C33 C34 113.7(4) . . ?
N7 C33 H33A 108.8 . . ?
N7 C33 H33B 108.8 . . ?
O6 N9 O5 119.1(4) . . ?
O7 N9 O6 122.7(4) . . ?
O7 N9 O5 118.2(4) . . ?
C7 N1 C8 116.9(4) . . ?
C7 N1 Fe1 127.2(3) . . ?
C8 N1 Fe1 116.0(3) . . ?
C15 N4 C14 115.6(4) . . ?
C15 N4 Fe1 124.6(3) . . ?
C14 N4 Fe1 119.5(3) . . ?
C10 N2 C9 113.8(4) . . ?
C10 N2 H2 107.9 . . ?
C10 N2 Fe1 112.2(3) . . ?
C9 N2 H2 107.9 . . ?
C9 N2 Fe1 106.9(3) . . ?
Fe1 N2 H2 107.9 . . ?
C28 N5 C29 119.7(4) . . ?
C28 N5 Fe2 124.2(3) . . ?
C29 N5 Fe2 115.2(3) . . ?
C36 N8 C35 115.8(4) . . ?
C36 N8 Fe2 125.3(3) . . ?
C35 N8 Fe2 118.8(3) . . ?
C32 N7 C33 112.9(4) . . ?
C32 N7 H7A 105.1 . . ?
C32 N7 Fe2 109.1(3) . . ?
C33 N7 H7A 105.1 . . ?
C33 N7 Fe2 118.3(3) . . ?
Fe2 N7 H7A 105.1 . . ?
C31 N6 H6 107.3 . . ?
C31 N6 Fe2 111.5(3) . . ?
C30 N6 C31 114.4(4) . . ?
C30 N6 H6 107.3 . . ?
C30 N6 Fe2 108.7(3) . . ?
Fe2 N6 H6 107.3 . . ?
O9 N10 O10 118.7(4) . . ?
O8 N10 O9 121.7(4) . . ?
O8 N10 O10 119.6(4) . . ?
C1 O1 Fe1 135.1(3) . . ?
C21 O2 Fe1 131.1(3) . . ?
C22 O3 Fe2 132.3(3) . . ?
C42 O4 Fe2 131.1(3) . . ?
N3 Fe1 N2 77.97(15) . . ?
N1 Fe1 N3 97.96(15) . . ?
N1 Fe1 N4 173.25(14) . . ?
N1 Fe1 N2 78.02(15) . . ?
N4 Fe1 N3 84.88(14) . . ?
N4 Fe1 N2 108.61(14) . . ?
O1 Fe1 N3 95.20(14) . . ?
O1 Fe1 N1 86.36(14) . . ?
O1 Fe1 N4 87.29(13) . . ?
O1 Fe1 N2 161.79(15) . . ?
O1 Fe1 O2 104.40(14) . . ?
O2 Fe1 N3 157.95(14) . . ?
O2 Fe1 N1 93.33(14) . . ?
O2 Fe1 N4 86.04(14) . . ?
O2 Fe1 N2 85.99(15) . . ?
N5 Fe2 N7 104.71(15) . . ?
N5 Fe2 N6 78.05(14) . . ?
N8 Fe2 N5 167.63(15) . . ?
N8 Fe2 N7 86.29(15) . . ?
N8 Fe2 N6 110.35(14) . . ?
N7 Fe2 N6 77.81(14) . . ?
O3 Fe2 N5 84.37(14) . . ?
O3 Fe2 N8 90.08(14) . . ?
O3 Fe2 N7 89.98(14) . . ?
O3 Fe2 N6 155.13(14) . . ?
O3 Fe2 O4 109.53(14) . . ?
O4 Fe2 N5 85.96(14) . . ?
O4 Fe2 N8 85.49(14) . . ?
O4 Fe2 N7 158.80(14) . . ?
O4 Fe2 N6 86.81(14) . . ?

loop_
_geom_bond_atom_site_label_1
_geom_bond_atom_site_label_2
_geom_bond_distance
_geom_bond_site_symmetry_2
_geom_bond_publ_flag
C1 C2 1.405(6) . ?
C1 C6 1.413(6) . ?
C1 O1 1.312(5) . ?
C2 C3 1.379(6) . ?
C2 Br1 1.900(4) . ?
C3 H3 0.9500 . ?
C3 C4 1.388(7) . ?
C4 C5 1.371(6) . ?
C4 Br2 1.903(4) . ?
C5 H5 0.9500 . ?
C5 C6 1.408(6) . ?
C6 C7 1.452(6) . ?
C7 H7 0.9500 . ?
C7 N1 1.284(6) . ?
C21 C20 1.409(6) . ?
C21 C16 1.409(6) . ?
C21 O2 1.307(5) . ?
C20 C19 1.379(6) . ?
C20 Br4 1.897(4) . ?
C19 H19 0.9500 . ?
C19 C18 1.387(6) . ?
C18 C17 1.374(6) . ?
C18 Br3 1.889(4) . ?
C17 H17 0.9500 . ?
C17 C16 1.408(6) . ?
C16 C15 1.457(6) . ?
C15 H15 0.9500 . ?
C15 N4 1.286(6) . ?
C10 H10A 0.9900 . ?
C10 H10B 0.9900 . ?
C10 C11 1.511(7) . ?
C10 N2 1.479(6) . ?
C11 H11A 0.9900 . ?
C11 H11B 0.9900 . ?
C11 N3 1.477(6) . ?
N3 H3A 1.0000 . ?
N3 C12 1.477(6) . ?
N3 Fe1 2.173(4) . ?
C12 H12A 0.9900 . ?
C12 H12B 0.9900 . ?
C12 C13 1.518(7) . ?
C13 H13A 0.9900 . ?
C13 H13B 0.9900 . ?
C13 C14 1.513(7) . ?
C14 H14A 0.9900 . ?
C14 H14B 0.9900 . ?
C14 N4 1.486(6) . ?
C8 H8A 0.9900 . ?
C8 H8B 0.9900 . ?
C8 C9 1.525(7) . ?
C8 N1 1.481(6) . ?
C9 H9A 0.9900 . ?
C9 H9B 0.9900 . ?
C9 N2 1.487(6) . ?
C22 C23 1.416(6) . ?
C22 C27 1.414(7) . ?
C22 O3 1.305(5) . ?
C23 C24 1.389(7) . ?
C23 Br5 1.882(5) . ?
C24 H24 0.9500 . ?
C24 C25 1.387(8) . ?
C25 C26 1.376(7) . ?
C25 Br6 1.901(5) . ?
C26 H26 0.9500 . ?
C26 C27 1.412(7) . ?
C27 C28 1.443(6) . ?
C28 H28 0.9500 . ?
C28 N5 1.287(6) . ?
C42 C41 1.415(6) . ?
C42 C37 1.411(6) . ?
C42 O4 1.308(5) . ?
C41 C40 1.379(6) . ?
C41 Br8 1.895(4) . ?
C40 H40 0.9500 . ?
C40 C39 1.394(7) . ?
C39 C38 1.376(7) . ?
C39 Br7 1.907(4) . ?
C38 H38 0.9500 . ?
C38 C37 1.406(6) . ?
C37 C36 1.447(6) . ?
C36 H36 0.9500 . ?
C36 N8 1.284(6) . ?
C32 H32A 0.9900 . ?
C32 H32B 0.9900 . ?
C32 C31 1.503(7) . ?
C32 N7 1.480(6) . ?
C31 H31A 0.9900 . ?
C31 H31B 0.9900 . ?
C31 N6 1.480(6) . ?
C30 H30A 0.9900 . ?
C30 H30B 0.9900 . ?
C30 C29 1.525(7) . ?
C30 N6 1.476(6) . ?
C29 H29A 0.9900 . ?
C29 H29B 0.9900 . ?
C29 N5 1.469(6) . ?
C35 H35A 0.9900 . ?
C35 H35B 0.9900 . ?
C35 C34 1.508(7) . ?
C35 N8 1.480(6) . ?
C34 H34A 0.9900 . ?
C34 H34B 0.9900 . ?
C34 C33 1.507(7) . ?
C33 H33A 0.9900 . ?
C33 H33B 0.9900 . ?
C33 N7 1.482(6) . ?
N9 O6 1.252(6) . ?
N9 O5 1.259(5) . ?
N9 O7 1.248(5) . ?
N1 Fe1 2.117(4) . ?
N4 Fe1 2.147(4) . ?
N2 H2 1.0000 . ?
N2 Fe1 2.177(4) . ?
N5 Fe2 2.129(4) . ?
N8 Fe2 2.116(4) . ?
N7 H7A 1.0000 . ?
N7 Fe2 2.163(4) . ?
N6 H6 1.0000 . ?
N6 Fe2 2.186(4) . ?
N10 O9 1.249(6) . ?
N10 O8 1.235(6) . ?
N10 O10 1.266(5) . ?
O1 Fe1 1.909(3) . ?
O2 Fe1 1.922(3) . ?
O3 Fe2 1.929(3) . ?
O4 Fe2 1.935(3) . ?

loop_
_geom_torsion_atom_site_label_1
_geom_torsion_atom_site_label_2
_geom_torsion_atom_site_label_3
_geom_torsion_atom_site_label_4
_geom_torsion
_geom_torsion_site_symmetry_1
_geom_torsion_site_symmetry_2
_geom_torsion_site_symmetry_3
_geom_torsion_site_symmetry_4
_geom_torsion_publ_flag
C1 C2 C3 C4 1.8(7) . . . . ?
C1 C6 C7 N1 -0.9(7) . . . . ?
C2 C1 C6 C5 2.5(6) . . . . ?
C2 C1 C6 C7 -173.3(4) . . . . ?
C2 C1 O1 Fe1 169.9(3) . . . . ?
C2 C3 C4 C5 -0.2(7) . . . . ?
C2 C3 C4 Br2 179.5(3) . . . . ?
C3 C4 C5 C6 -0.1(7) . . . . ?
C4 C5 C6 C1 -1.1(7) . . . . ?
C4 C5 C6 C7 175.0(4) . . . . ?
C5 C6 C7 N1 -176.9(5) . . . . ?
C6 C1 C2 C3 -2.9(7) . . . . ?
C6 C1 C2 Br1 175.7(3) . . . . ?
C6 C1 O1 Fe1 -9.2(7) . . . . ?
C6 C7 N1 C8 177.7(4) . . . . ?
C6 C7 N1 Fe1 -1.3(7) . . . . ?
C21 C20 C19 C18 -0.7(7) . . . . ?
C21 C16 C15 N4 -13.3(7) . . . . ?
C20 C21 C16 C17 0.4(6) . . . . ?
C20 C21 C16 C15 -176.1(4) . . . . ?
C20 C21 O2 Fe1 -155.9(3) . . . . ?
C20 C19 C18 C17 1.3(7) . . . . ?
C20 C19 C18 Br3 -176.0(3) . . . . ?
C19 C18 C17 C16 -1.0(6) . . . . ?
C18 C17 C16 C21 0.1(6) . . . . ?
C18 C17 C16 C15 176.8(4) . . . . ?
C17 C16 C15 N4 170.0(4) . . . . ?
C16 C21 C20 C19 -0.1(6) . . . . ?
C16 C21 C20 Br4 -177.3(3) . . . . ?
C16 C21 O2 Fe1 25.9(6) . . . . ?
C16 C15 N4 C14 172.1(4) . . . . ?
C16 C15 N4 Fe1 -1.2(6) . . . . ?
C10 C11 N3 C12 -176.0(4) . . . . ?
C10 C11 N3 Fe1 49.1(4) . . . . ?
C11 C10 N2 C9 156.7(4) . . . . ?
C11 C10 N2 Fe1 35.2(5) . . . . ?
C11 N3 C12 C13 -69.8(5) . . . . ?
N3 C12 C13 C14 -64.3(5) . . . . ?
C12 C13 C14 N4 66.0(5) . . . . ?
C13 C14 N4 C15 123.7(4) . . . . ?
C13 C14 N4 Fe1 -62.6(5) . . . . ?
C8 C9 N2 C10 -75.6(5) . . . . ?
C8 C9 N2 Fe1 48.8(5) . . . . ?
C9 C8 N1 C7 -165.7(4) . . . . ?
C9 C8 N1 Fe1 13.4(5) . . . . ?
C22 C23 C24 C25 0.0(7) . . . . ?
C22 C27 C28 N5 6.3(7) . . . . ?
C23 C22 C27 C26 -3.3(6) . . . . ?
C23 C22 C27 C28 170.9(4) . . . . ?
C23 C22 O3 Fe2 162.7(3) . . . . ?
C23 C24 C25 C26 -2.5(8) . . . . ?
C23 C24 C25 Br6 179.0(4) . . . . ?
C24 C25 C26 C27 2.0(8) . . . . ?
C25 C26 C27 C22 1.0(7) . . . . ?
C25 C26 C27 C28 -173.4(5) . . . . ?
C26 C27 C28 N5 -179.3(5) . . . . ?
C27 C22 C23 C24 2.8(7) . . . . ?
C27 C22 C23 Br5 -175.0(3) . . . . ?
C27 C22 O3 Fe2 -17.5(6) . . . . ?
C27 C28 N5 C29 -173.1(4) . . . . ?
C27 C28 N5 Fe2 18.3(7) . . . . ?
C42 C41 C40 C39 -2.5(6) . . . . ?
C42 C37 C36 N8 -10.2(7) . . . . ?
C41 C42 C37 C38 -0.2(6) . . . . ?
C41 C42 C37 C36 -174.9(4) . . . . ?
C41 C42 O4 Fe2 -158.3(3) . . . . ?
C41 C40 C39 C38 1.6(7) . . . . ?
C41 C40 C39 Br7 -179.2(3) . . . . ?
C40 C39 C38 C37 -0.2(7) . . . . ?
C39 C38 C37 C42 -0.5(6) . . . . ?
C39 C38 C37 C36 174.4(4) . . . . ?
C38 C37 C36 N8 174.9(4) . . . . ?
C37 C42 C41 C40 1.8(6) . . . . ?
C37 C42 C41 Br8 -178.3(3) . . . . ?
C37 C42 O4 Fe2 23.9(6) . . . . ?
C37 C36 N8 C35 168.6(4) . . . . ?
C37 C36 N8 Fe2 -6.9(7) . . . . ?
C32 C31 N6 C30 158.7(4) . . . . ?
C32 C31 N6 Fe2 34.8(4) . . . . ?
C31 C32 N7 C33 -176.4(4) . . . . ?
C31 C32 N7 Fe2 49.9(4) . . . . ?
C30 C29 N5 C28 -144.2(4) . . . . ?
C30 C29 N5 Fe2 25.5(5) . . . . ?
C29 C30 N6 C31 -79.2(5) . . . . ?
C29 C30 N6 Fe2 46.2(4) . . . . ?
C35 C34 C33 N7 -66.2(6) . . . . ?
C34 C35 N8 C36 121.1(5) . . . . ?
C34 C35 N8 Fe2 -63.1(5) . . . . ?
C34 C33 N7 C32 -70.0(5) . . . . ?
C34 C33 N7 Fe2 59.2(5) . . . . ?
N1 C8 C9 N2 -41.2(6) . . . . ?
N2 C10 C11 N3 -55.5(5) . . . . ?
N8 C35 C34 C33 67.5(6) . . . . ?
N7 C32 C31 N6 -55.6(5) . . . . ?
N6 C30 C29 N5 -47.1(5) . . . . ?
O1 C1 C2 C3 177.9(4) . . . . ?
O1 C1 C2 Br1 -3.5(6) . . . . ?
O1 C1 C6 C5 -178.4(4) . . . . ?
O1 C1 C6 C7 5.8(7) . . . . ?
O2 C21 C20 C19 -178.5(4) . . . . ?
O2 C21 C20 Br4 4.4(6) . . . . ?
O2 C21 C16 C17 178.7(4) . . . . ?
O2 C21 C16 C15 2.3(7) . . . . ?
O3 C22 C23 C24 -177.4(4) . . . . ?
O3 C22 C23 Br5 4.8(6) . . . . ?
O3 C22 C27 C26 177.0(4) . . . . ?
O3 C22 C27 C28 -8.9(7) . . . . ?
O4 C42 C41 C40 -176.2(4) . . . . ?
O4 C42 C41 Br8 3.8(6) . . . . ?
O4 C42 C37 C38 177.7(4) . . . . ?
O4 C42 C37 C36 3.0(7) . . . . ?
Fe1 N3 C12 C13 59.2(5) . . . . ?
Br1 C2 C3 C4 -176.8(3) . . . . ?
Br2 C4 C5 C6 -179.8(3) . . . . ?
Br4 C20 C19 C18 176.4(3) . . . . ?
Br3 C18 C17 C16 176.3(3) . . . . ?
Br5 C23 C24 C25 177.8(4) . . . . ?
Br8 C41 C40 C39 177.6(3) . . . . ?
Br7 C39 C38 C37 -179.3(3) . . . . ?
Br6 C25 C26 C27 -179.5(4) . . . . ?

loop_
_exptl_oxdiff_crystal_face_indexfrac_h
_exptl_oxdiff_crystal_face_indexfrac_k
_exptl_oxdiff_crystal_face_indexfrac_l
_exptl_oxdiff_crystal_face_x
_exptl_oxdiff_crystal_face_y
_exptl_oxdiff_crystal_face_z
-0.0062 -8.7172 5.8152 0.1335 0.5460 0.8271
-1.2401 9.3554 -3.3783 -0.1815 -0.7474 -0.6391
-4.4476 2.1463 8.7831 -0.1693 -0.7104 0.6831
4.3027 -0.8105 -9.3394 0.1444 0.6079 -0.7808
3.1600 -8.6848 -1.4758 0.2301 0.9539 0.1930
-0.0093 -5.3635 9.5789 -0.2737 0.2632 0.9251
6.5752 0.1242 -0.0740 -0.6974 0.6617 -0.2753
-6.6153 -0.8377 1.3475 0.6652 -0.6306 0.3998
-5.1250 2.8277 -5.1653 0.6934 -0.6598 -0.2897
-1.0444 5.1803 -9.2754 0.3771 -0.3612 -0.8528
-0.1462 6.1463 7.9897 -0.7963 -0.5457 0.2609
-0.1300 -6.8719 -7.1375 0.8147 0.5587 -0.1555
-1.4601 -9.1981 -1.6835 0.7589 0.5222 0.3891
